data_1508010
loop_
_publ_author_name
'Kano, Naokazu'
'Miyake, Hideaki'
'Sasaki, Keishi'
'Kawashima, Takayuki'
'Mizorogi, Naomi'
'Nagase, Shigeru'

_publ_section_title
;
 Dianionic species with a bond consisting of two pentacoordinated silicon
 atoms.
;
_journal_issue 2
_journal_name_full 'Nature chemistry'
_journal_page_first 112
_journal_page_last 116
_journal_paper_doi 10.1038/nchem.513
_journal_volume 2
_journal_year 2010
_chemical_formula_moiety 'C36 H16 F24 O4 Si2, 2(C10 H16 N)'
_chemical_formula_sum 'C56 H48 F24 N2 O4 Si2'
_chemical_formula_weight 1325.14
_chemical_melting_point 269
_chemical_name_common
; 
Compound 2c
;
_chemical_name_systematic
; 
Compound 2c
;
_space_group_IT_number 15
_symmetry_cell_setting monoclinic
_symmetry_space_group_name_Hall '-C 2yc'
_symmetry_space_group_name_H-M 'C 1 2/c 1'
_atom_sites_solution_hydrogens geom
_atom_sites_solution_primary direct
_atom_sites_solution_secondary difmap
_audit_creation_method SHELXL-97
_cell_angle_alpha 90.00
_cell_angle_beta 107.588(2)
_cell_angle_gamma 90.00
_cell_formula_units_Z 4
_cell_length_a 17.113(3)
_cell_length_b 16.1501(17)
_cell_length_c 20.618(4)
_cell_measurement_reflns_used 8689
_cell_measurement_temperature 120(2)
_cell_measurement_theta_max 27.4835
_cell_measurement_theta_min 2.9999
_cell_volume 5432.0(15)
_computing_cell_refinement 'CrystalClear (Rigaku Corp., 2000)'
_computing_data_collection 'CrystalClear (Rigaku Corp., 2000)'
_computing_data_reduction 'CrystalClear (Rigaku Corp., 2000)'
_computing_molecular_graphics ORTEP-III
_computing_structure_refinement 'SHELXL-97 (Sheldrick, 1997)'
_computing_structure_solution 'SHELXS-97 (Sheldrick, 1990)'
_diffrn_ambient_temperature 120(2)
_diffrn_detector_area_resol_mean 14.5666
_diffrn_measured_fraction_theta_full 0.985
_diffrn_measured_fraction_theta_max 0.985
_diffrn_measurement_device
;
Mercury CCD (2x2 bin mode)
;
_diffrn_measurement_method dtprofit.ref
_diffrn_radiation_detector CCD
_diffrn_radiation_monochromator graphite
_diffrn_radiation_source 'fine-focus sealed tube'
_diffrn_radiation_type MoK\a
_diffrn_radiation_wavelength 0.71070
_diffrn_reflns_av_R_equivalents 0.0374
_diffrn_reflns_av_sigmaI/netI 0.0428
_diffrn_reflns_limit_h_max 15
_diffrn_reflns_limit_h_min -20
_diffrn_reflns_limit_k_max 19
_diffrn_reflns_limit_k_min -19
_diffrn_reflns_limit_l_max 24
_diffrn_reflns_limit_l_min -17
_diffrn_reflns_number 17086
_diffrn_reflns_theta_full 25.00
_diffrn_reflns_theta_max 25.00
_diffrn_reflns_theta_min 3.00
_exptl_absorpt_coefficient_mu 0.199
_exptl_absorpt_correction_T_max 0.9804
_exptl_absorpt_correction_T_min 0.8985
_exptl_absorpt_correction_type multi-scan
_exptl_absorpt_process_details
;
Jacobson, R (1998), Private communication
;
_exptl_crystal_colour Colorless
_exptl_crystal_density_diffrn 1.620
_exptl_crystal_density_method 'not measured'
_exptl_crystal_description Block
_exptl_crystal_F_000 2696
_exptl_crystal_size_max 0.55
_exptl_crystal_size_mid 0.40
_exptl_crystal_size_min 0.11
_refine_diff_density_max 0.422
_refine_diff_density_min -0.323
_refine_diff_density_rms 0.062
_refine_ls_extinction_method none
_refine_ls_goodness_of_fit_ref 1.072
_refine_ls_hydrogen_treatment riding
_refine_ls_matrix_type full
_refine_ls_number_parameters 401
_refine_ls_number_reflns 4701
_refine_ls_number_restraints 0
_refine_ls_restrained_S_all 1.072
_refine_ls_R_factor_all 0.0433
_refine_ls_R_factor_gt 0.0374
_refine_ls_shift/su_max 0.001
_refine_ls_shift/su_mean 0.000
_refine_ls_structure_factor_coef Fsqd
_refine_ls_weighting_details 'calc w=1/[\s^2^(Fo^2^)+(0.0637P)^2^+0.8145P] where P=(Fo^2^+2Fc^2^)/3'
_refine_ls_weighting_scheme calc
_refine_ls_wR_factor_gt 0.1015
_refine_ls_wR_factor_ref 0.1075
_reflns_number_gt 4016
_reflns_number_total 4701
_reflns_threshold_expression >2sigma(I)
_cod_data_source_file nchem.513-s2.cif
_cod_data_source_block compound2c
_cod_depositor_comments
;
The following automatic conversions were performed:

'_exptl_absorpt_correction_type' value 'Multi-scan' changed to
'multi-scan' according to
/home/saulius/struct/CIF-dictionaries/cif_core.dic dictionary named
'cif_core.dic' version 2.4.1 from 2010-06-29.

Automatic conversion script
Id: cif_fix_values 1891 2012-01-12 08:04:46Z andrius 
;
_cod_original_cell_volume 5431.9(14)
_cod_original_sg_symbol_H-M 'C 2/c'
_cod_database_code 1508010

loop_
_symmetry_equiv_pos_as_xyz
'x, y, z'
'-x, y, -z+1/2'
'x+1/2, y+1/2, z'
'-x+1/2, y+1/2, -z+1/2'
'-x, -y, -z'
'x, -y, z-1/2'
'-x+1/2, -y+1/2, -z'
'x+1/2, -y+1/2, z-1/2'

loop_
_atom_site_label
_atom_site_type_symbol
_atom_site_fract_x
_atom_site_fract_y
_atom_site_fract_z
_atom_site_U_iso_or_equiv
_atom_site_adp_type
_atom_site_occupancy
_atom_site_symmetry_multiplicity
_atom_site_calc_flag
_atom_site_refinement_flags
Si1 Si 0.0000 0.32519(4) 0.2500 0.01267(16) Uani 1 2 d S
C1 C -0.05270(10) 0.37992(10) 0.30727(8) 0.0152(3) Uani 1 1 d .
C2 C -0.13566(11) 0.39662(10) 0.29473(9) 0.0192(4) Uani 1 1 d .
H1 H -0.1728 0.3839 0.2513 0.023 Uiso 1 1 calc R
C3 C -0.16554(11) 0.43138(11) 0.34400(9) 0.0222(4) Uani 1 1 d .
H2 H -0.2225 0.4419 0.3343 0.027 Uiso 1 1 calc R
C4 C -0.11198(11) 0.45077(11) 0.40763(9) 0.0233(4) Uani 1 1 d .
H3 H -0.1325 0.4737 0.4417 0.028 Uiso 1 1 calc R
C5 C -0.02898(11) 0.43677(11) 0.42138(9) 0.0225(4) Uani 1 1 d .
H4 H 0.0080 0.4512 0.4644 0.027 Uiso 1 1 calc R
C6 C 0.00010(10) 0.40118(10) 0.37136(8) 0.0161(3) Uani 1 1 d .
C7 C 0.08922(10) 0.38070(10) 0.37848(8) 0.0157(4) Uani 1 1 d .
C8 C 0.13767(11) 0.46215(11) 0.38065(8) 0.0217(4) Uani 1 1 d .
F1 F 0.10464(7) 0.50703(6) 0.32505(5) 0.0292(3) Uani 1 1 d .
F2 F 0.13931(7) 0.51106(6) 0.43408(5) 0.0313(3) Uani 1 1 d .
F3 F 0.21591(6) 0.44877(7) 0.38391(6) 0.0333(3) Uani 1 1 d .
C9 C 0.12851(11) 0.32943(10) 0.44302(8) 0.0185(4) Uani 1 1 d .
F4 F 0.08340(6) 0.26302(6) 0.44518(5) 0.0249(3) Uani 1 1 d .
F5 F 0.13628(6) 0.37162(6) 0.50164(5) 0.0240(2) Uani 1 1 d .
F6 F 0.20357(6) 0.30331(7) 0.44700(5) 0.0293(3) Uani 1 1 d .
O1 O 0.09425(7) 0.33428(7) 0.32400(5) 0.0156(3) Uani 1 1 d .
Si2 Si 0.0000 0.17877(4) 0.2500 0.01282(16) Uani 1 2 d S
C10 C 0.04929(10) 0.12387(10) 0.33438(8) 0.0150(3) Uani 1 1 d .
C11 C 0.13209(10) 0.10625(10) 0.36493(8) 0.0179(4) Uani 1 1 d .
H5 H 0.1702 0.1166 0.3406 0.021 Uiso 1 1 calc R
C12 C 0.15971(11) 0.07393(11) 0.43007(9) 0.0210(4) Uani 1 1 d .
H6 H 0.2164 0.0627 0.4501 0.025 Uiso 1 1 calc R
C13 C 0.10482(11) 0.05784(11) 0.46623(9) 0.0211(4) Uani 1 1 d .
H7 H 0.1242 0.0364 0.5112 0.025 Uiso 1 1 calc R
C14 C 0.02235(11) 0.07286(10) 0.43708(8) 0.0192(4) Uani 1 1 d .
H8 H -0.0156 0.0611 0.4612 0.023 Uiso 1 1 calc R
C15 C -0.00436(10) 0.10570(10) 0.37133(8) 0.0149(3) Uani 1 1 d .
C16 C -0.09334(10) 0.12495(10) 0.33133(8) 0.0158(4) Uani 1 1 d .
C17 C -0.13876(10) 0.04227(11) 0.30814(9) 0.0197(4) Uani 1 1 d .
F7 F -0.10541(6) 0.00164(6) 0.26664(5) 0.0255(3) Uani 1 1 d .
F8 F -0.13630(6) -0.01051(6) 0.35934(5) 0.0252(3) Uani 1 1 d .
F9 F -0.21805(6) 0.05302(7) 0.27387(5) 0.0304(3) Uani 1 1 d .
C18 C -0.13709(11) 0.17376(11) 0.37432(9) 0.0209(4) Uani 1 1 d .
F10 F -0.09354(7) 0.23941(6) 0.40349(5) 0.0267(3) Uani 1 1 d .
F11 F -0.15205(6) 0.12883(7) 0.42422(5) 0.0283(3) Uani 1 1 d .
F12 F -0.21012(6) 0.20243(7) 0.33615(5) 0.0311(3) Uani 1 1 d .
O2 O -0.09642(7) 0.17081(7) 0.27461(5) 0.0152(3) Uani 1 1 d .
N1 N 0.13198(9) 0.25860(9) 0.66901(8) 0.0232(3) Uani 1 1 d .
C19 C 0.21706(12) 0.25506(15) 0.66341(11) 0.0380(5) Uani 1 1 d .
H9 H 0.2556 0.2785 0.7046 0.057 Uiso 1 1 calc R
H10 H 0.2196 0.2871 0.6237 0.057 Uiso 1 1 calc R
H11 H 0.2318 0.1973 0.6582 0.057 Uiso 1 1 calc R
C20 C 0.11134(15) 0.34581(14) 0.67992(14) 0.0509(6) Uani 1 1 d .
H12 H 0.0541 0.3491 0.6797 0.076 Uiso 1 1 calc R
H13 H 0.1192 0.3806 0.6434 0.076 Uiso 1 1 calc R
H14 H 0.1472 0.3653 0.7239 0.076 Uiso 1 1 calc R
C21 C 0.12870(14) 0.20690(14) 0.72762(10) 0.0363(5) Uani 1 1 d .
H15 H 0.1692 0.2270 0.7691 0.054 Uiso 1 1 calc R
H16 H 0.1409 0.1492 0.7195 0.054 Uiso 1 1 calc R
H17 H 0.0738 0.2103 0.7329 0.054 Uiso 1 1 calc R
C22 C 0.07410(12) 0.22477(14) 0.60249(9) 0.0314(5) Uani 1 1 d .
H18 H 0.0782 0.2606 0.5647 0.038 Uiso 1 1 calc R
H19 H 0.0931 0.1688 0.5947 0.038 Uiso 1 1 calc R
C23 C -0.01424(11) 0.21913(12) 0.59978(9) 0.0243(4) Uani 1 1 d .
C24 C -0.06810(13) 0.28498(14) 0.57620(11) 0.0366(5) Uani 1 1 d .
H20 H -0.0483 0.3355 0.5634 0.044 Uiso 1 1 calc R
C25 C -0.14997(13) 0.27713(14) 0.57131(12) 0.0392(5) Uani 1 1 d .
H21 H -0.1861 0.3225 0.5557 0.047 Uiso 1 1 calc R
C26 C -0.17973(13) 0.20375(13) 0.58904(10) 0.0331(5) Uani 1 1 d .
H22 H -0.2362 0.1985 0.5855 0.040 Uiso 1 1 calc R
C27 C -0.12710(12) 0.13827(13) 0.61181(10) 0.0319(5) Uani 1 1 d .
H23 H -0.1474 0.0877 0.6240 0.038 Uiso 1 1 calc R
C28 C -0.04517(12) 0.14558(12) 0.61706(9) 0.0280(4) Uani 1 1 d .
H24 H -0.0095 0.0999 0.6326 0.034 Uiso 1 1 calc R

loop_
_atom_site_aniso_label
_atom_site_aniso_U_11
_atom_site_aniso_U_22
_atom_site_aniso_U_33
_atom_site_aniso_U_23
_atom_site_aniso_U_13
_atom_site_aniso_U_12
Si1 0.0140(3) 0.0130(3) 0.0107(3) 0.000 0.0032(3) 0.000
C1 0.0191(9) 0.0123(8) 0.0144(8) 0.0007(6) 0.0053(7) -0.0004(6)
C2 0.0193(9) 0.0193(8) 0.0175(9) 0.0003(7) 0.0035(7) 0.0005(7)
C3 0.0204(10) 0.0239(9) 0.0238(9) 0.0024(7) 0.0091(8) 0.0039(7)
C4 0.0289(11) 0.0226(9) 0.0217(9) -0.0026(7) 0.0127(8) 0.0048(8)
C5 0.0285(10) 0.0206(9) 0.0170(9) -0.0036(7) 0.0046(8) 0.0010(7)
C6 0.0201(9) 0.0126(8) 0.0144(8) 0.0004(6) 0.0035(7) 0.0006(6)
C7 0.0172(9) 0.0166(8) 0.0120(8) -0.0009(6) 0.0025(7) -0.0010(6)
C8 0.0247(10) 0.0218(9) 0.0171(9) -0.0025(7) 0.0040(7) -0.0051(7)
F1 0.0414(7) 0.0217(6) 0.0231(6) 0.0043(4) 0.0075(5) -0.0070(5)
F2 0.0465(7) 0.0242(6) 0.0230(6) -0.0093(4) 0.0102(5) -0.0132(5)
F3 0.0211(6) 0.0369(7) 0.0409(7) -0.0025(5) 0.0081(5) -0.0104(5)
C9 0.0200(10) 0.0208(9) 0.0135(8) -0.0016(7) 0.0033(7) -0.0011(7)
F4 0.0340(6) 0.0193(5) 0.0185(5) 0.0016(4) 0.0035(5) -0.0053(4)
F5 0.0312(6) 0.0265(5) 0.0114(5) -0.0025(4) 0.0020(4) -0.0026(4)
F6 0.0224(6) 0.0426(7) 0.0206(5) 0.0070(5) 0.0027(4) 0.0110(5)
O1 0.0154(6) 0.0190(6) 0.0114(6) -0.0015(4) 0.0027(5) 0.0010(4)
Si2 0.0136(3) 0.0128(3) 0.0116(3) 0.000 0.0032(3) 0.000
C10 0.0171(9) 0.0119(8) 0.0148(8) -0.0015(6) 0.0027(7) -0.0009(6)
C11 0.0170(9) 0.0174(8) 0.0189(8) 0.0004(7) 0.0048(7) -0.0016(7)
C12 0.0175(10) 0.0207(9) 0.0204(9) -0.0002(7) -0.0006(7) 0.0001(7)
C13 0.0251(10) 0.0207(9) 0.0138(8) 0.0032(7) 0.0004(7) -0.0018(7)
C14 0.0236(10) 0.0165(8) 0.0176(8) 0.0013(6) 0.0064(7) -0.0025(7)
C15 0.0165(9) 0.0121(7) 0.0147(8) -0.0005(6) 0.0025(7) -0.0009(6)
C16 0.0150(9) 0.0159(8) 0.0168(8) 0.0024(6) 0.0050(7) -0.0010(6)
C17 0.0170(9) 0.0210(9) 0.0203(9) 0.0037(7) 0.0045(7) -0.0011(7)
F7 0.0346(6) 0.0197(5) 0.0235(6) -0.0045(4) 0.0108(5) -0.0044(4)
F8 0.0273(6) 0.0225(5) 0.0262(6) 0.0065(4) 0.0089(5) -0.0057(4)
F9 0.0162(6) 0.0303(6) 0.0368(6) 0.0028(5) -0.0037(5) -0.0055(4)
C18 0.0209(10) 0.0233(9) 0.0193(9) 0.0036(7) 0.0072(7) 0.0033(7)
F10 0.0347(6) 0.0211(5) 0.0269(6) -0.0058(4) 0.0132(5) -0.0012(4)
F11 0.0345(6) 0.0321(6) 0.0250(5) 0.0055(5) 0.0189(5) 0.0024(5)
F12 0.0237(6) 0.0442(7) 0.0265(6) 0.0028(5) 0.0092(5) 0.0143(5)
O2 0.0153(6) 0.0172(6) 0.0132(6) 0.0033(4) 0.0042(5) 0.0009(4)
N1 0.0219(8) 0.0260(8) 0.0213(8) 0.0035(6) 0.0059(6) -0.0040(6)
C19 0.0212(11) 0.0628(15) 0.0296(11) 0.0033(10) 0.0070(9) -0.0053(10)
C20 0.0407(14) 0.0240(11) 0.0776(18) -0.0074(11) 0.0024(12) -0.0028(10)
C21 0.0386(12) 0.0449(13) 0.0210(10) 0.0067(9) 0.0023(9) -0.0159(10)
C22 0.0260(11) 0.0490(13) 0.0181(9) -0.0009(9) 0.0050(8) -0.0043(9)
C23 0.0226(10) 0.0313(10) 0.0170(9) -0.0023(7) 0.0033(7) -0.0010(8)
C24 0.0310(12) 0.0339(11) 0.0391(12) 0.0114(9) 0.0018(9) -0.0021(9)
C25 0.0269(12) 0.0358(12) 0.0473(13) 0.0022(10) -0.0003(10) 0.0078(9)
C26 0.0253(11) 0.0391(12) 0.0354(11) -0.0150(9) 0.0101(9) -0.0030(9)
C27 0.0320(12) 0.0274(10) 0.0372(11) -0.0101(9) 0.0119(9) -0.0074(8)
C28 0.0282(11) 0.0239(10) 0.0300(10) -0.0055(8) 0.0061(8) 0.0010(8)

loop_
_atom_type_symbol
_atom_type_description
_atom_type_scat_dispersion_real
_atom_type_scat_dispersion_imag
_atom_type_scat_source
C C 0.0033 0.0016 'International Tables Vol C Tables 4.2.6.8 and 6.1.1.4'
H H 0.0000 0.0000 'International Tables Vol C Tables 4.2.6.8 and 6.1.1.4'
N N 0.0061 0.0033 'International Tables Vol C Tables 4.2.6.8 and 6.1.1.4'
O O 0.0106 0.0060 'International Tables Vol C Tables 4.2.6.8 and 6.1.1.4'
F F 0.0171 0.0103 'International Tables Vol C Tables 4.2.6.8 and 6.1.1.4'
Si Si 0.0817 0.0704 'International Tables Vol C Tables 4.2.6.8 and 6.1.1.4'

loop_
_geom_angle_atom_site_label_1
_geom_angle_atom_site_label_2
_geom_angle_atom_site_label_3
_geom_angle
_geom_angle_site_symmetry_1
_geom_angle_site_symmetry_3
O1 Si1 O1 170.95(8) 2 .
O1 Si1 C1 84.87(6) 2 2
O1 Si1 C1 90.93(6) . 2
O1 Si1 C1 90.93(6) 2 .
O1 Si1 C1 84.87(6) . .
C1 Si1 C1 124.74(10) 2 .
O1 Si1 Si2 94.52(4) 2 .
O1 Si1 Si2 94.52(4) . .
C1 Si1 Si2 117.63(5) 2 .
C1 Si1 Si2 117.63(5) . .
C2 C1 C6 117.35(15) . .
C2 C1 Si1 128.50(12) . .
C6 C1 Si1 114.05(12) . .
C3 C2 C1 121.62(16) . .
C3 C2 H1 119.2 . .
C1 C2 H1 119.2 . .
C2 C3 C4 119.91(16) . .
C2 C3 H2 120.0 . .
C4 C3 H2 120.0 . .
C5 C4 C3 120.06(16) . .
C5 C4 H3 120.0 . .
C3 C4 H3 120.0 . .
C4 C5 C6 119.32(16) . .
C4 C5 H4 120.3 . .
C6 C5 H4 120.3 . .
C5 C6 C1 121.71(16) . .
C5 C6 C7 125.99(15) . .
C1 C6 C7 112.29(14) . .
O1 C7 C6 110.35(13) . .
O1 C7 C9 107.11(13) . .
C6 C7 C9 111.30(13) . .
O1 C7 C8 108.77(13) . .
C6 C7 C8 109.27(14) . .
C9 C7 C8 109.99(13) . .
F1 C8 F3 106.83(14) . .
F1 C8 F2 106.46(14) . .
F3 C8 F2 106.26(14) . .
F1 C8 C7 110.72(13) . .
F3 C8 C7 112.54(15) . .
F2 C8 C7 113.58(14) . .
F4 C9 F6 107.55(14) . .
F4 C9 F5 106.04(13) . .
F6 C9 F5 105.73(13) . .
F4 C9 C7 110.88(13) . .
F6 C9 C7 112.67(14) . .
F5 C9 C7 113.53(13) . .
C7 O1 Si1 117.40(10) . .
O2 Si2 O2 172.13(8) 2 .
O2 Si2 C10 84.49(6) 2 2
O2 Si2 C10 91.85(6) . 2
O2 Si2 C10 91.85(6) 2 .
O2 Si2 C10 84.48(6) . .
C10 Si2 C10 124.61(10) 2 .
O2 Si2 Si1 93.93(4) 2 .
O2 Si2 Si1 93.94(4) . .
C10 Si2 Si1 117.70(5) 2 .
C10 Si2 Si1 117.70(5) . .
C15 C10 C11 117.29(15) . .
C15 C10 Si2 114.51(12) . .
C11 C10 Si2 127.99(12) . .
C12 C11 C10 121.16(16) . .
C12 C11 H5 119.4 . .
C10 C11 H5 119.4 . .
C11 C12 C13 120.23(16) . .
C11 C12 H6 119.9 . .
C13 C12 H6 119.9 . .
C14 C13 C12 120.15(16) . .
C14 C13 H7 119.9 . .
C12 C13 H7 119.9 . .
C13 C14 C15 118.79(16) . .
C13 C14 H8 120.6 . .
C15 C14 H8 120.6 . .
C10 C15 C14 122.35(16) . .
C10 C15 C16 112.12(14) . .
C14 C15 C16 125.52(15) . .
O2 C16 C15 110.19(13) . .
O2 C16 C18 108.32(13) . .
C15 C16 C18 111.84(13) . .
O2 C16 C17 108.44(13) . .
C15 C16 C17 108.47(13) . .
C18 C16 C17 109.51(13) . .
F7 C17 F9 106.66(14) . .
F7 C17 F8 105.84(13) . .
F9 C17 F8 106.40(13) . .
F7 C17 C16 110.50(13) . .
F9 C17 C16 112.70(14) . .
F8 C17 C16 114.22(13) . .
F10 C18 F12 106.58(14) . .
F10 C18 F11 107.10(14) . .
F12 C18 F11 106.01(14) . .
F10 C18 C16 111.42(14) . .
F12 C18 C16 111.58(14) . .
F11 C18 C16 113.72(14) . .
C16 O2 Si2 117.28(9) . .
C21 N1 C20 109.93(18) . .
C21 N1 C19 108.58(16) . .
C20 N1 C19 109.23(17) . .
C21 N1 C22 110.83(15) . .
C20 N1 C22 110.80(16) . .
C19 N1 C22 107.39(15) . .
N1 C19 H9 109.5 . .
N1 C19 H10 109.5 . .
H9 C19 H10 109.5 . .
N1 C19 H11 109.5 . .
H9 C19 H11 109.5 . .
H10 C19 H11 109.5 . .
N1 C20 H12 109.5 . .
N1 C20 H13 109.5 . .
H12 C20 H13 109.5 . .
N1 C20 H14 109.5 . .
H12 C20 H14 109.5 . .
H13 C20 H14 109.5 . .
N1 C21 H15 109.5 . .
N1 C21 H16 109.5 . .
H15 C21 H16 109.5 . .
N1 C21 H17 109.5 . .
H15 C21 H17 109.5 . .
H16 C21 H17 109.5 . .
C23 C22 N1 115.33(15) . .
C23 C22 H18 108.4 . .
N1 C22 H18 108.4 . .
C23 C22 H19 108.4 . .
N1 C22 H19 108.4 . .
H18 C22 H19 107.5 . .
C28 C23 C24 118.57(18) . .
C28 C23 C22 120.03(18) . .
C24 C23 C22 121.29(19) . .
C25 C24 C23 120.3(2) . .
C25 C24 H20 119.8 . .
C23 C24 H20 119.8 . .
C24 C25 C26 120.4(2) . .
C24 C25 H21 119.8 . .
C26 C25 H21 119.8 . .
C27 C26 C25 119.6(2) . .
C27 C26 H22 120.2 . .
C25 C26 H22 120.2 . .
C26 C27 C28 120.41(19) . .
C26 C27 H23 119.8 . .
C28 C27 H23 119.8 . .
C27 C28 C23 120.68(18) . .
C27 C28 H24 119.7 . .
C23 C28 H24 119.7 . .

loop_
_geom_bond_atom_site_label_1
_geom_bond_atom_site_label_2
_geom_bond_distance
_geom_bond_site_symmetry_2
Si1 O1 1.8610(11) 2
Si1 O1 1.8611(11) .
Si1 C1 1.9058(16) 2
Si1 C1 1.9058(16) .
Si1 Si2 2.3647(9) .
C1 C2 1.390(2) .
C1 C6 1.400(2) .
C2 C3 1.387(2) .
C2 H1 0.9500 .
C3 C4 1.390(3) .
C3 H2 0.9500 .
C4 C5 1.380(3) .
C4 H3 0.9500 .
C5 C6 1.397(2) .
C5 H4 0.9500 .
C6 C7 1.524(2) .
C7 O1 1.3747(19) .
C7 C9 1.539(2) .
C7 C8 1.548(2) .
C8 F1 1.330(2) .
C8 F3 1.338(2) .
C8 F2 1.349(2) .
C9 F4 1.330(2) .
C9 F6 1.331(2) .
C9 F5 1.3585(19) .
Si2 O2 1.8714(11) 2
Si2 O2 1.8714(11) .
Si2 C10 1.9072(16) 2
Si2 C10 1.9073(16) .
C10 C15 1.390(2) .
C10 C11 1.395(2) .
C11 C12 1.384(2) .
C11 H5 0.9500 .
C12 C13 1.389(3) .
C12 H6 0.9500 .
C13 C14 1.378(3) .
C13 H7 0.9500 .
C14 C15 1.398(2) .
C14 H8 0.9500 .
C15 C16 1.529(2) .
C16 O2 1.3719(19) .
C16 C18 1.539(2) .
C16 C17 1.546(2) .
C17 F7 1.336(2) .
C17 F9 1.338(2) .
C17 F8 1.3475(19) .
C18 F10 1.331(2) .
C18 F12 1.342(2) .
C18 F11 1.3453(19) .
N1 C21 1.484(2) .
N1 C20 1.486(3) .
N1 C19 1.496(3) .
N1 C22 1.530(2) .
C19 H9 0.9800 .
C19 H10 0.9800 .
C19 H11 0.9800 .
C20 H12 0.9800 .
C20 H13 0.9800 .
C20 H14 0.9800 .
C21 H15 0.9800 .
C21 H16 0.9800 .
C21 H17 0.9800 .
C22 C23 1.499(3) .
C22 H18 0.9900 .
C22 H19 0.9900 .
C23 C28 1.390(3) .
C23 C24 1.395(3) .
C24 C25 1.380(3) .
C24 H20 0.9500 .
C25 C26 1.382(3) .
C25 H21 0.9500 .
C26 C27 1.376(3) .
C26 H22 0.9500 .
C27 C28 1.378(3) .
C27 H23 0.9500 .
C28 H24 0.9500 .

loop_
_geom_torsion_atom_site_label_1
_geom_torsion_atom_site_label_2
_geom_torsion_atom_site_label_3
_geom_torsion_atom_site_label_4
_geom_torsion
_geom_torsion_site_symmetry_1
_geom_torsion_site_symmetry_4
O1 Si1 C1 C2 13.45(15) 2 .
O1 Si1 C1 C2 -174.57(15) . .
C1 Si1 C1 C2 97.85(15) 2 .
Si2 Si1 C1 C2 -82.15(15) . .
O1 Si1 C1 C6 -170.41(12) 2 .
O1 Si1 C1 C6 1.57(12) . .
C1 Si1 C1 C6 -86.01(12) 2 .
Si2 Si1 C1 C6 94.00(12) . .
C6 C1 C2 C3 -1.3(2) . .
Si1 C1 C2 C3 174.74(13) . .
C1 C2 C3 C4 0.3(3) . .
C2 C3 C4 C5 1.1(3) . .
C3 C4 C5 C6 -1.6(3) . .
C4 C5 C6 C1 0.6(3) . .
C4 C5 C6 C7 -179.20(16) . .
C2 C1 C6 C5 0.8(2) . .
Si1 C1 C6 C5 -175.76(13) . .
C2 C1 C6 C7 -179.37(14) . .
Si1 C1 C6 C7 4.03(17) . .
C5 C6 C7 O1 170.17(15) . .
C1 C6 C7 O1 -9.61(19) . .
C5 C6 C7 C9 51.4(2) . .
C1 C6 C7 C9 -128.40(15) . .
C5 C6 C7 C8 -70.3(2) . .
C1 C6 C7 C8 109.94(15) . .
O1 C7 C8 F1 62.73(18) . .
C6 C7 C8 F1 -57.80(18) . .
C9 C7 C8 F1 179.75(13) . .
O1 C7 C8 F3 -56.76(17) . .
C6 C7 C8 F3 -177.29(13) . .
C9 C7 C8 F3 60.26(18) . .
O1 C7 C8 F2 -177.56(13) . .
C6 C7 C8 F2 61.92(18) . .
C9 C7 C8 F2 -60.54(19) . .
O1 C7 C9 F4 -67.83(17) . .
C6 C7 C9 F4 52.87(18) . .
C8 C7 C9 F4 174.12(13) . .
O1 C7 C9 F6 52.77(18) . .
C6 C7 C9 F6 173.48(13) . .
C8 C7 C9 F6 -65.28(18) . .
O1 C7 C9 F5 172.92(12) . .
C6 C7 C9 F5 -66.38(18) . .
C8 C7 C9 F5 54.87(19) . .
C6 C7 O1 Si1 11.37(16) . .
C9 C7 O1 Si1 132.67(11) . .
C8 C7 O1 Si1 -108.49(13) . .
C1 Si1 O1 C7 117.07(11) 2 .
C1 Si1 O1 C7 -7.73(11) . .
Si2 Si1 O1 C7 -125.11(10) . .
O1 Si1 Si2 O2 113.37(5) 2 2
O1 Si1 Si2 O2 -66.63(5) . 2
C1 Si1 Si2 O2 26.80(6) 2 2
C1 Si1 Si2 O2 -153.21(6) . 2
O1 Si1 Si2 O2 -66.64(5) 2 .
O1 Si1 Si2 O2 113.36(5) . .
C1 Si1 Si2 O2 -153.21(6) 2 .
C1 Si1 Si2 O2 26.79(6) . .
O1 Si1 Si2 C10 27.53(6) 2 2
O1 Si1 Si2 C10 -152.47(6) . 2
C1 Si1 Si2 C10 -59.04(8) 2 2
C1 Si1 Si2 C10 120.96(8) . 2
O1 Si1 Si2 C10 -152.47(6) 2 .
O1 Si1 Si2 C10 27.53(6) . .
C1 Si1 Si2 C10 120.96(8) 2 .
C1 Si1 Si2 C10 -59.04(8) . .
O2 Si2 C10 C15 -173.27(12) 2 .
O2 Si2 C10 C15 -0.25(12) . .
C10 Si2 C10 C15 -88.69(12) 2 .
Si1 Si2 C10 C15 91.31(12) . .
O2 Si2 C10 C11 12.18(15) 2 .
O2 Si2 C10 C11 -174.80(15) . .
C10 Si2 C10 C11 96.76(15) 2 .
Si1 Si2 C10 C11 -83.24(15) . .
C15 C10 C11 C12 -1.6(2) . .
Si2 C10 C11 C12 172.83(13) . .
C10 C11 C12 C13 0.4(3) . .
C11 C12 C13 C14 0.9(3) . .
C12 C13 C14 C15 -1.1(3) . .
C11 C10 C15 C14 1.4(2) . .
Si2 C10 C15 C14 -173.73(13) . .
C11 C10 C15 C16 -177.94(14) . .
Si2 C10 C15 C16 6.89(17) . .
C13 C14 C15 C10 -0.1(2) . .
C13 C14 C15 C16 179.17(15) . .
C10 C15 C16 O2 -12.24(19) . .
C14 C15 C16 O2 168.40(15) . .
C10 C15 C16 C18 -132.79(15) . .
C14 C15 C16 C18 47.9(2) . .
C10 C15 C16 C17 106.33(15) . .
C14 C15 C16 C17 -73.0(2) . .
O2 C16 C17 F7 57.45(17) . .
C15 C16 C17 F7 -62.22(17) . .
C18 C16 C17 F7 175.47(13) . .
O2 C16 C17 F9 -61.78(17) . .
C15 C16 C17 F9 178.56(13) . .
C18 C16 C17 F9 56.24(17) . .
O2 C16 C17 F8 176.64(13) . .
C15 C16 C17 F8 56.97(18) . .
C18 C16 C17 F8 -65.34(18) . .
O2 C16 C18 F10 -71.01(17) . .
C15 C16 C18 F10 50.62(18) . .
C17 C16 C18 F10 170.90(13) . .
O2 C16 C18 F12 47.99(18) . .
C15 C16 C18 F12 169.61(13) . .
C17 C16 C18 F12 -70.11(17) . .
O2 C16 C18 F11 167.84(13) . .
C15 C16 C18 F11 -70.53(18) . .
C17 C16 C18 F11 49.74(18) . .
C15 C16 O2 Si2 12.59(16) . .
C18 C16 O2 Si2 135.23(11) . .
C17 C16 O2 Si2 -106.00(12) . .
C10 Si2 O2 C16 117.08(11) 2 .
C10 Si2 O2 C16 -7.51(11) . .
Si1 Si2 O2 C16 -124.99(10) . .
C21 N1 C22 C23 58.4(2) . .
C20 N1 C22 C23 -63.9(2) . .
C19 N1 C22 C23 176.90(18) . .
N1 C22 C23 C28 -94.0(2) . .
N1 C22 C23 C24 89.9(2) . .
C28 C23 C24 C25 1.0(3) . .
C22 C23 C24 C25 177.13(19) . .
C23 C24 C25 C26 -0.7(3) . .
C24 C25 C26 C27 0.1(3) . .
C25 C26 C27 C28 0.1(3) . .
C26 C27 C28 C23 0.3(3) . .
C24 C23 C28 C27 -0.8(3) . .
C22 C23 C28 C27 -177.00(17) . .
